data_7042208
loop_
_publ_author_name
'Treadwell, LaRico J.'
'Boyle, Timothy J.'
'Phelan, W. Adam'
'Parkes, Marie V.'
'Young, David P.'

_publ_section_title
;
 Synthesis and characterization of a series of nickel(II) alkoxide
 precursors and their utility for Ni(0) nanoparticle production
;
_journal_name_full 'Dalton Trans.'
_journal_paper_doi 10.1039/C6DT04083G
_journal_year 2017
_chemical_formula_sum 'C46 H36 N2 Ni O2'
_chemical_formula_weight 707.48
_chemical_name_common NiDPhP
_space_group_crystal_system monoclinic
_space_group_IT_number 4
_space_group_name_Hall 'P 2yb'
_space_group_name_H-M_alt 'P 1 21 1'
_symmetry_space_group_name_Hall 'P 2yb'
_symmetry_space_group_name_H-M 'P 1 21 1'
_atom_sites_solution_hydrogens geom
_audit_update_record
;
2016-10-19 deposited with the CCDC.
2017-02-22 downloaded from the CCDC.
;
_cell_angle_alpha 90
_cell_angle_beta 92.902(2)
_cell_angle_gamma 90
_cell_formula_units_Z 4
_cell_length_a 11.6216(6)
_cell_length_b 15.5037(10)
_cell_length_c 19.9185(12)
_cell_measurement_reflns_used 9864
_cell_measurement_temperature 102.(2)
_cell_measurement_theta_max 25.3316
_cell_measurement_theta_min 2.3820
_cell_volume 3584.3(4)
_computing_cell_refinement 'SAINT V8.34A (Bruker AXS Inc., 2013)'
_computing_data_collection 'Bruker APEX2'
_computing_data_reduction 'SAINT V8.34A (Bruker AXS Inc., 2013)'
_computing_molecular_graphics 'Bruker SHELXTL'
_computing_publication_material 'Bruker SHELXTL'
_computing_structure_refinement 'SHELXL-2014/7 (Sheldrick, 2014)'
_diffrn_ambient_temperature 102.(2)
_diffrn_detector_area_resol_mean 10.4167
_diffrn_measured_fraction_theta_full 0.996
_diffrn_measured_fraction_theta_max 0.996
_diffrn_measurement_device_type 'Bruker Kappa APEX II CCD'
_diffrn_measurement_method '\f and \w scans'
_diffrn_radiation_monochromator graphite
_diffrn_radiation_type 'Mo K\a'
_diffrn_radiation_wavelength 0.71073
_diffrn_reflns_av_R_equivalents 0.0376
_diffrn_reflns_av_unetI/netI 0.0382
_diffrn_reflns_limit_h_max 13
_diffrn_reflns_limit_h_min -13
_diffrn_reflns_limit_k_max 18
_diffrn_reflns_limit_k_min -18
_diffrn_reflns_limit_l_max 23
_diffrn_reflns_limit_l_min -23
_diffrn_reflns_number 53784
_diffrn_reflns_theta_full 25.35
_diffrn_reflns_theta_max 25.35
_diffrn_reflns_theta_min 1.99
_diffrn_source 'fine-focus tube'
_exptl_absorpt_coefficient_mu 0.583
_exptl_absorpt_correction_T_max 0.95
_exptl_absorpt_correction_T_min 0.86
_exptl_absorpt_correction_type multi-scan
_exptl_absorpt_process_details 'SADABS V2014/5 (Bruker AXS Inc.)'
_exptl_crystal_colour orange
_exptl_crystal_density_diffrn 1.311
_exptl_crystal_density_method 'not measured'
_exptl_crystal_description rod
_exptl_crystal_F_000 1480
_exptl_crystal_size_max 0.234
_exptl_crystal_size_mid 0.106
_exptl_crystal_size_min 0.094
_refine_diff_density_max 1.124
_refine_diff_density_min -0.481
_refine_ls_abs_structure_details
;
Flack x determined using 5580 quotients [(I+)-(I-)]/[(I+)+(I-)]
(Parsons, Flack and Wagner, Acta Cryst. B69 (2013) 249-259).
;
_refine_ls_abs_structure_Flack 0.016(3)
_refine_ls_extinction_method none
_refine_ls_goodness_of_fit_ref 1.125
_refine_ls_hydrogen_treatment constr
_refine_ls_matrix_type full
_refine_ls_number_parameters 919
_refine_ls_number_reflns 13038
_refine_ls_number_restraints 1
_refine_ls_restrained_S_all 1.125
_refine_ls_R_factor_all 0.0406
_refine_ls_R_factor_gt 0.0378
_refine_ls_shift/su_max 0.000
_refine_ls_shift/su_mean 0.000
_refine_ls_structure_factor_coef Fsqd
_refine_ls_weighting_details 'w=1/[\s^2^(Fo^2^)+(0.0382P)^2^+3.4064P] where P=(Fo^2^+2Fc^2^)/3'
_refine_ls_weighting_scheme calc
_refine_ls_wR_factor_gt 0.0951
_refine_ls_wR_factor_ref 0.0963
_reflns_number_gt 12380
_reflns_number_total 13038
_reflns_threshold_expression 'I > 2\s(I)'
_cod_data_source_file c6dt04083g2.cif
_cod_data_source_block I
_cod_database_code 7042208

loop_
_space_group_symop_operation_xyz
'x, y, z'
'-x, y+1/2, -z'

loop_
_atom_site_type_symbol
_atom_site_label
_atom_site_fract_x
_atom_site_fract_y
_atom_site_fract_z
_atom_site_U_iso_or_equiv
_atom_site_adp_type
_atom_site_calc_flag
_atom_site_refinement_flags_adp
_atom_site_refinement_flags_posn
_atom_site_occupancy
Ni Ni1 0.24436(4) 0.51017(3) 0.49851(3) 0.01254(13) Uani d . . 1
Ni Ni2 0.76382(5) 0.48395(3) 0.96933(3) 0.01434(13) Uani d . . 1
O O1 0.2520(3) 0.4677(2) 0.40826(14) 0.0166(7) Uani d . . 1
O O3 0.8334(3) 0.4685(2) 0.88554(14) 0.0174(7) Uani d . . 1
O O2 0.3071(2) 0.52819(19) 0.58921(14) 0.0135(6) Uani d . . 1
O O4 0.7790(3) 0.5367(2) 1.05653(15) 0.0183(7) Uani d . . 1
N N1 0.0734(3) 0.5108(3) 0.51186(17) 0.0160(7) Uani d . . 1
N N4 0.7731(3) 0.3614(3) 1.0060(2) 0.0176(8) Uani d . . 1
N N2 0.2487(3) 0.6362(3) 0.46846(19) 0.0161(8) Uani d . . 1
N N3 0.5921(3) 0.4797(3) 0.95118(17) 0.0164(7) Uani d . . 1
C C41 0.0314(4) 0.5082(3) 0.5731(2) 0.0195(9) Uani d . . 1
H H41 0.0831 0.5025 0.6113 0.023 Uiso calc U R 1
C C31 0.5070(4) 0.5763(3) 0.5154(2) 0.0170(10) Uani d . . 1
C C7 0.1764(4) 0.3175(3) 0.4863(2) 0.0155(9) Uani d . . 1
C C0AA 0.2289(4) 0.3934(3) 0.3785(2) 0.0136(9) Uani d . . 1
C C6 0.2456(4) 0.3854(3) 0.3084(2) 0.0177(10) Uani d . . 1
C C47 0.8918(4) 0.4023(3) 0.8616(2) 0.0138(9) Uani d . . 1
C C65 0.7351(4) 0.6037(3) 1.0872(2) 0.0144(9) Uani d . . 1
C C19 0.3699(4) 0.5952(3) 0.6100(2) 0.0134(9) Uani d . . 1
C C61 1.0882(4) 0.5231(3) 1.0354(2) 0.0223(10) Uani d . . 1
H H61 1.0853 0.5829 1.0454 0.027 Uiso calc U R 1
C C67 0.6295(4) 0.7398(3) 1.0882(2) 0.0194(10) Uani d . . 1
H H67 0.5913 0.7855 1.0644 0.023 Uiso calc U R 1
C C64 1.0944(4) 0.3488(3) 1.0075(2) 0.0215(10) Uani d . . 1
H H64 1.0967 0.2886 0.9986 0.026 Uiso calc U R 1
C C53 0.7434(4) 0.3966(3) 0.7663(2) 0.0151(9) Uani d . . 1
C C52 0.9943(4) 0.3691(3) 0.8942(2) 0.0167(9) Uani d . . 1
C C66 0.6771(4) 0.6727(3) 1.0516(2) 0.0144(9) Uani d . . 1
C C33 0.5382(4) 0.4424(4) 0.4555(3) 0.0239(11) Uani d . . 1
H H33 0.537 0.3812 0.4545 0.029 Uiso calc U R 1
C C59 1.0414(4) 0.4038(3) 0.9594(2) 0.0163(10) Uani d . . 1
C C23 0.5283(4) 0.6973(3) 0.5978(2) 0.0194(10) Uani d . . 1
H H23 0.5924 0.7165 0.5741 0.023 Uiso calc U R 1
C C12 0.0751(4) 0.2881(3) 0.5145(3) 0.0256(11) Uani d . . 1
H H12 0.0112 0.2719 0.4856 0.031 Uiso calc U R 1
C C36 0.5449(4) 0.6206(4) 0.4600(3) 0.0251(11) Uani d . . 1
H H36 0.549 0.6818 0.4614 0.03 Uiso calc U R 1
C C83 0.5434(4) 0.4828(3) 0.8891(2) 0.0178(9) Uani d . . 1
H H83 0.5913 0.4871 0.852 0.021 Uiso calc U R 1
C C48 0.8518(4) 0.3641(3) 0.8004(2) 0.0157(9) Uani d . . 1
C C82 0.5596(4) 0.6991(3) 0.9450(2) 0.0215(10) Uani d . . 1
H H82 0.497 0.7147 0.9713 0.026 Uiso calc U R 1
C C71 0.8015(4) 0.5364(3) 1.1983(2) 0.0147(9) Uani d . . 1
C C77 0.6653(4) 0.6745(3) 0.9776(2) 0.0146(9) Uani d . . 1
C C78 0.7549(4) 0.6534(3) 0.9364(2) 0.0179(10) Uani d . . 1
H H78 0.8276 0.6374 0.9565 0.022 Uiso calc U R 1
C C32 0.5073(3) 0.4858(3) 0.5129(2) 0.0172(9) Uani d . . 1
H H32 0.4861 0.4538 0.5511 0.021 Uiso calc U R 1
C C20 0.3402(4) 0.6405(3) 0.6682(2) 0.0163(9) Uani d . . 1
C C13 0.2932(4) 0.4569(3) 0.2686(2) 0.0170(10) Uani d . . 1
C C68 0.6360(4) 0.7420(3) 1.1570(2) 0.0225(10) Uani d . . 1
H H68 0.6033 0.7887 1.1805 0.027 Uiso calc U R 1
C C24 0.4691(4) 0.6230(3) 0.5756(2) 0.0157(9) Uani d . . 1
C C29 0.1341(4) 0.5017(3) 0.7638(2) 0.0223(10) Uani d . . 1
H H29 0.1245 0.4428 0.7756 0.027 Uiso calc U R 1
C C25 0.2409(4) 0.6128(3) 0.7072(2) 0.0161(10) Uani d . . 1
C C79 0.7404(4) 0.6551(3) 0.8669(2) 0.0224(11) Uani d . . 1
H H79 0.8029 0.64 0.8403 0.027 Uiso calc U R 1
C C44 0.2748(5) 0.8064(3) 0.4294(3) 0.0311(13) Uani d . . 1
H H44 0.2841 0.8646 0.416 0.037 Uiso calc U R 1
C C74 0.9183(4) 0.4101(3) 1.2764(2) 0.0228(11) Uani d . . 1
H H74 0.9583 0.3677 1.303 0.027 Uiso calc U R 1
C C70 0.7412(4) 0.6065(3) 1.1583(2) 0.0145(9) Uani d . . 1
C C73 0.9706(4) 0.4490(3) 1.2236(2) 0.0203(10) Uani d . . 1
H H73 1.0465 0.4326 1.2134 0.024 Uiso calc U R 1
C C51 1.0507(4) 0.2997(3) 0.8646(2) 0.0187(10) Uani d . . 1
H H51 1.1183 0.277 0.8867 0.022 Uiso calc U R 1
C C60 1.0400(4) 0.4929(3) 0.9746(2) 0.0193(10) Uani d . . 1
H H60 1.006 0.5325 0.943 0.023 Uiso calc U R 1
C C86 0.4063(4) 0.4707(4) 0.9955(3) 0.0310(12) Uani d . . 1
H H86 0.3602 0.4668 1.0334 0.037 Uiso calc U R 1
C C3 0.1615(4) 0.2435(3) 0.3765(3) 0.0207(10) Uani d . . 1
H H3 0.132 0.1951 0.3993 0.025 Uiso calc U R 1
C C1AA 0.1872(4) 0.3187(3) 0.4129(2) 0.0170(10) Uani d . . 1
C C88 0.8034(5) 0.3473(3) 1.0701(3) 0.0275(12) Uani d . . 1
H H88 0.8259 0.3947 1.098 0.033 Uiso calc U R 1
C C46 0.2206(4) 0.7013(3) 0.5091(2) 0.0176(10) Uani d . . 1
H H46 0.191 0.688 0.5515 0.021 Uiso calc U R 1
C C39 -0.1603(4) 0.5234(3) 0.5263(3) 0.0321(12) Uani d . . 1
H H39 -0.2409 0.5284 0.5313 0.038 Uiso calc U R 1
C C54 0.6455(4) 0.3451(3) 0.7614(2) 0.0184(10) Uani d . . 1
H H54 0.6467 0.2898 0.7819 0.022 Uiso calc U R 1
C C30 0.2242(4) 0.5261(3) 0.7250(2) 0.0176(10) Uani d . . 1
H H30 0.2757 0.4835 0.7101 0.021 Uiso calc U R 1
C C72 0.9135(4) 0.5119(3) 1.1853(2) 0.0210(10) Uani d . . 1
H H72 0.9513 0.5386 1.1496 0.025 Uiso calc U R 1
C C63 1.1437(4) 0.3797(4) 1.0676(2) 0.0256(11) Uani d . . 1
H H63 1.1797 0.3408 1.099 0.031 Uiso calc U R 1
C C90 0.7707(5) 0.1959(4) 1.0573(3) 0.0375(15) Uani d . . 1
H H90 0.7699 0.1392 1.0754 0.045 Uiso calc U R 1
C C34 0.5704(4) 0.4877(4) 0.4000(2) 0.0288(12) Uani d . . 1
H H34 0.5882 0.4581 0.3601 0.035 Uiso calc U R 1
C C80 0.6360(5) 0.6785(3) 0.8363(2) 0.0241(11) Uani d . . 1
H H80 0.6261 0.6795 0.7886 0.029 Uiso calc U R 1
C C87 0.5242(4) 0.4741(3) 1.0044(2) 0.0230(10) Uani d . . 1
H H87 0.5588 0.4725 1.0486 0.028 Uiso calc U R 1
C C5 0.2197(4) 0.3073(3) 0.2756(2) 0.0231(11) Uani d . . 1
H H5 0.2317 0.3026 0.2289 0.028 Uiso calc U R 1
C C42 0.2884(4) 0.6558(3) 0.4087(2) 0.0220(10) Uani d . . 1
H H42 0.3079 0.6102 0.3795 0.026 Uiso calc U R 1
C C91 0.7398(4) 0.2101(3) 0.9911(3) 0.0307(13) Uani d . . 1
H H91 0.718 0.1635 0.9622 0.037 Uiso calc U R 1
C C45 0.2333(4) 0.7868(3) 0.4915(3) 0.0273(12) Uani d . . 1
H H45 0.2138 0.8315 0.5215 0.033 Uiso calc U R 1
C C37 0.0006(4) 0.5179(4) 0.4577(2) 0.0242(10) Uani d . . 1
H H37 0.0306 0.5176 0.4142 0.029 Uiso calc U R 1
C C84 0.4241(4) 0.4800(3) 0.8771(3) 0.0253(10) Uani d . . 1
H H84 0.3908 0.4828 0.8326 0.03 Uiso calc U R 1
C C69 0.6913(4) 0.6748(3) 1.1922(2) 0.0196(10) Uani d . . 1
H H69 0.6951 0.6755 1.2399 0.023 Uiso calc U R 1
C C35 0.5766(5) 0.5781(4) 0.4031(3) 0.0326(13) Uani d . . 1
H H35 0.6026 0.6099 0.366 0.039 Uiso calc U R 1
C C4 0.1775(4) 0.2373(3) 0.3088(3) 0.0254(11) Uani d . . 1
H H4 0.1596 0.1853 0.2853 0.031 Uiso calc U R 1
C C56 0.5419(4) 0.4546(3) 0.6975(2) 0.0208(10) Uani d . . 1
H H56 0.474 0.4737 0.6735 0.025 Uiso calc U R 1
C C57 0.6382(4) 0.5080(3) 0.7033(2) 0.0227(10) Uani d . . 1
H H57 0.6358 0.564 0.6839 0.027 Uiso calc U R 1
C C92 0.7411(4) 0.2939(3) 0.9668(3) 0.0223(11) Uani d . . 1
H H92 0.7186 0.3041 0.921 0.027 Uiso calc U R 1
C C10 0.1586(5) 0.3044(4) 0.6261(3) 0.0325(13) Uani d . . 1
H H10 0.1529 0.2991 0.6733 0.039 Uiso calc U R 1
C C11 0.0663(5) 0.2821(4) 0.5825(3) 0.0316(13) Uani d . . 1
H H11 -0.0036 0.2626 0.6002 0.038 Uiso calc U R 1
C C26 0.1618(4) 0.6736(3) 0.7286(2) 0.0233(11) Uani d . . 1
H H26 0.1703 0.7325 0.7166 0.028 Uiso calc U R 1
C C58 0.7376(4) 0.4790(3) 0.7377(2) 0.0197(9) Uani d . . 1
H H58 0.803 0.5158 0.7418 0.024 Uiso calc U R 1
C C9 0.2585(5) 0.3342(3) 0.5998(3) 0.0253(12) Uani d . . 1
H H9 0.3216 0.3505 0.6292 0.03 Uiso calc U R 1
C C38 -0.1177(4) 0.5256(4) 0.4635(3) 0.0325(13) Uani d . . 1
H H38 -0.1679 0.5322 0.4247 0.039 Uiso calc U R 1
C C85 0.3551(4) 0.4729(3) 0.9320(3) 0.0328(13) Uani d . . 1
H H85 0.2737 0.4697 0.9256 0.039 Uiso calc U R 1
C C14 0.2416(4) 0.5381(3) 0.2641(2) 0.0205(10) Uani d . . 1
H H14 0.1754 0.5496 0.2888 0.025 Uiso calc U R 1
C C50 1.0115(4) 0.2636(3) 0.8046(2) 0.0223(11) Uani d . . 1
H H50 1.0523 0.2174 0.7854 0.027 Uiso calc U R 1
C C21 0.4016(4) 0.7148(3) 0.6884(2) 0.0221(10) Uani d . . 1
H H21 0.3791 0.7461 0.7266 0.026 Uiso calc U R 1
C C55 0.5451(4) 0.3739(3) 0.7267(2) 0.0197(10) Uani d . . 1
H H55 0.479 0.3378 0.7232 0.024 Uiso calc U R 1
C C18 0.3900(4) 0.4427(4) 0.2308(2) 0.0273(12) Uani d . . 1
H H18 0.4259 0.3876 0.2317 0.033 Uiso calc U R 1
C C8 0.2677(4) 0.3406(3) 0.5309(3) 0.0203(11) Uani d . . 1
H H8 0.3375 0.361 0.5137 0.024 Uiso calc U R 1
C C40 -0.0868(4) 0.5138(4) 0.5822(3) 0.0287(11) Uani d . . 1
H H40 -0.1157 0.5111 0.6259 0.034 Uiso calc U R 1
C C22 0.4957(4) 0.7434(3) 0.6532(3) 0.0238(11) Uani d . . 1
H H22 0.5366 0.7938 0.6672 0.029 Uiso calc U R 1
C C49 0.9109(4) 0.2958(3) 0.7723(2) 0.0200(10) Uani d . . 1
H H49 0.8827 0.2711 0.7311 0.024 Uiso calc U R 1
C C17 0.4341(4) 0.5082(5) 0.1919(2) 0.0358(14) Uani d . . 1
H H17 0.5009 0.4978 0.1676 0.043 Uiso calc U R 1
C C76 0.7495(4) 0.4964(3) 1.2516(2) 0.0237(11) Uani d . . 1
H H76 0.6733 0.5123 1.2617 0.028 Uiso calc U R 1
C C81 0.5453(4) 0.7008(3) 0.8760(3) 0.0245(11) Uani d . . 1
H H81 0.4731 0.7173 0.8553 0.029 Uiso calc U R 1
C C28 0.0574(4) 0.5637(4) 0.7854(2) 0.0253(11) Uani d . . 1
H H28 -0.0038 0.5475 0.8126 0.03 Uiso calc U R 1
C C75 0.8071(4) 0.4333(3) 1.2904(3) 0.0256(11) Uani d . . 1
H H75 0.77 0.4064 1.3263 0.031 Uiso calc U R 1
C C15 0.2855(5) 0.6021(4) 0.2242(3) 0.0284(12) Uani d . . 1
H H15 0.2484 0.6568 0.2215 0.034 Uiso calc U R 1
C C62 1.1408(4) 0.4667(4) 1.0819(2) 0.0258(12) Uani d . . 1
H H62 1.1743 0.4879 1.1232 0.031 Uiso calc U R 1
C C43 0.3023(5) 0.7401(3) 0.3878(3) 0.0287(12) Uani d . . 1
H H43 0.3306 0.7519 0.3448 0.034 Uiso calc U R 1
C C27 0.0709(4) 0.6493(4) 0.7670(3) 0.0286(12) Uani d . . 1
H H27 0.0176 0.6914 0.7808 0.034 Uiso calc U R 1
C C89 0.8030(6) 0.2650(4) 1.0973(3) 0.0401(15) Uani d . . 1
H H89 0.8249 0.2564 1.1434 0.048 Uiso calc U R 1
C C16 0.3817(5) 0.5880(4) 0.1883(3) 0.0328(13) Uani d . . 1
H H16 0.4117 0.6325 0.1615 0.039 Uiso calc U R 1

loop_
_atom_site_aniso_label
_atom_site_aniso_U_11
_atom_site_aniso_U_22
_atom_site_aniso_U_33
_atom_site_aniso_U_12
_atom_site_aniso_U_13
_atom_site_aniso_U_23
Ni1 0.0101(3) 0.0126(3) 0.0150(3) -0.0006(2) 0.00094(19) -0.0014(2)
Ni2 0.0140(3) 0.0141(3) 0.0153(3) 0.0006(2) 0.0046(2) -0.0012(2)
O1 0.0167(15) 0.0206(18) 0.0126(14) -0.0049(13) 0.0012(12) -0.0013(13)
O3 0.0199(16) 0.0201(18) 0.0125(14) 0.0078(13) 0.0041(12) 0.0018(13)
O2 0.0156(15) 0.0139(16) 0.0109(14) -0.0015(12) -0.0014(11) 0.0002(12)
O4 0.0223(17) 0.0162(17) 0.0167(16) 0.0065(13) 0.0040(13) -0.0030(13)
N1 0.0147(17) 0.0141(18) 0.0193(18) -0.0004(16) 0.0013(14) -0.0018(16)
N4 0.016(2) 0.016(2) 0.022(2) 0.0014(16) 0.0061(16) 0.0010(16)
N2 0.0130(19) 0.014(2) 0.021(2) -0.0009(16) -0.0055(15) 0.0012(16)
N3 0.0183(18) 0.0132(18) 0.0183(18) 0.0007(16) 0.0070(14) -0.0013(16)
C41 0.022(2) 0.016(2) 0.021(2) 0.0001(19) 0.0043(17) -0.0023(19)
C31 0.005(2) 0.024(3) 0.021(2) 0.0009(18) -0.0020(17) 0.0040(19)
C7 0.012(2) 0.010(2) 0.024(2) 0.0014(17) 0.0027(18) 0.0003(18)
C0AA 0.008(2) 0.013(2) 0.020(2) 0.0026(17) -0.0029(17) -0.0012(19)
C6 0.012(2) 0.020(2) 0.021(2) 0.0069(19) -0.0056(18) -0.001(2)
C47 0.014(2) 0.016(2) 0.012(2) 0.0021(17) 0.0065(17) 0.0011(17)
C65 0.012(2) 0.012(2) 0.019(2) -0.0024(17) 0.0047(17) -0.0033(18)
C19 0.014(2) 0.014(2) 0.011(2) -0.0012(17) -0.0053(17) 0.0015(17)
C61 0.018(2) 0.027(3) 0.023(2) -0.003(2) 0.0098(18) -0.006(2)
C67 0.019(2) 0.014(2) 0.025(3) 0.0015(19) 0.0049(19) 0.0012(19)
C64 0.017(2) 0.024(3) 0.024(3) 0.001(2) 0.0036(19) 0.000(2)
C53 0.014(2) 0.019(2) 0.013(2) 0.0063(18) 0.0012(17) -0.0044(18)
C52 0.015(2) 0.018(2) 0.018(2) 0.0019(18) 0.0045(18) 0.0029(18)
C66 0.011(2) 0.010(2) 0.023(2) -0.0024(16) 0.0033(17) -0.0009(18)
C33 0.014(2) 0.030(3) 0.028(3) 0.000(2) 0.000(2) 0.001(2)
C59 0.009(2) 0.024(3) 0.016(2) 0.0006(18) 0.0062(17) -0.0009(19)
C23 0.015(2) 0.022(2) 0.021(2) -0.0028(19) -0.0038(18) 0.0060(19)
C12 0.015(2) 0.023(3) 0.039(3) -0.004(2) 0.003(2) 0.002(2)
C36 0.017(2) 0.030(3) 0.029(3) 0.004(2) 0.008(2) 0.010(2)
C83 0.022(2) 0.012(2) 0.019(2) -0.0007(19) 0.0026(17) 0.0002(19)
C48 0.015(2) 0.018(2) 0.015(2) 0.0041(18) 0.0031(17) 0.0031(18)
C82 0.020(2) 0.017(2) 0.028(3) 0.0019(19) 0.0034(19) 0.004(2)
C71 0.016(2) 0.016(2) 0.012(2) -0.0017(17) 0.0004(17) -0.0043(17)
C77 0.016(2) 0.007(2) 0.022(2) -0.0021(17) 0.0017(18) 0.0007(17)
C78 0.018(2) 0.011(2) 0.025(3) -0.0034(19) 0.0043(19) 0.001(2)
C32 0.0097(19) 0.027(3) 0.015(2) -0.0015(19) 0.0024(16) 0.001(2)
C20 0.019(2) 0.017(2) 0.013(2) -0.0017(19) -0.0051(17) 0.0003(18)
C13 0.015(2) 0.024(3) 0.012(2) -0.0009(18) -0.0057(17) -0.0039(18)
C68 0.024(3) 0.018(3) 0.026(3) 0.004(2) 0.008(2) -0.002(2)
C24 0.011(2) 0.020(2) 0.016(2) -0.0007(17) -0.0035(17) 0.0059(18)
C29 0.023(2) 0.029(3) 0.015(2) -0.002(2) 0.0008(17) 0.000(2)
C25 0.016(2) 0.022(3) 0.010(2) 0.0008(19) -0.0013(17) -0.0034(18)
C79 0.027(3) 0.016(3) 0.024(3) -0.003(2) 0.010(2) 0.000(2)
C44 0.027(3) 0.019(3) 0.046(3) -0.005(2) -0.010(2) 0.011(2)
C74 0.022(3) 0.021(3) 0.025(3) 0.005(2) 0.000(2) 0.004(2)
C70 0.011(2) 0.014(2) 0.018(2) -0.0031(18) 0.0046(17) -0.0049(18)
C73 0.016(2) 0.026(3) 0.020(2) 0.0011(19) 0.0013(18) -0.002(2)
C51 0.016(2) 0.023(2) 0.017(2) 0.0076(19) 0.0021(18) 0.0040(19)
C60 0.014(2) 0.025(3) 0.019(2) -0.0001(19) 0.0063(16) 0.001(2)
C86 0.023(3) 0.028(3) 0.043(3) -0.003(2) 0.017(2) -0.008(3)
C3 0.014(2) 0.013(2) 0.034(3) -0.0006(18) -0.0072(19) 0.000(2)
C1AA 0.007(2) 0.015(2) 0.028(3) 0.0020(17) -0.0036(18) -0.001(2)
C88 0.037(3) 0.018(3) 0.027(3) 0.002(2) -0.001(2) 0.001(2)
C46 0.013(2) 0.019(3) 0.020(2) 0.0029(19) -0.0039(18) 0.0001(19)
C39 0.015(2) 0.019(3) 0.063(4) 0.000(2) 0.008(2) -0.003(3)
C54 0.023(3) 0.017(2) 0.015(2) 0.0036(19) 0.0025(19) 0.0011(18)
C30 0.021(2) 0.018(3) 0.014(2) 0.0005(19) 0.0012(17) -0.0001(18)
C72 0.017(2) 0.028(3) 0.018(2) -0.001(2) 0.0038(17) -0.002(2)
C63 0.017(2) 0.038(3) 0.021(3) 0.003(2) -0.0014(19) 0.007(2)
C90 0.036(3) 0.015(3) 0.062(4) 0.002(2) 0.008(3) 0.011(3)
C34 0.020(2) 0.047(3) 0.020(2) 0.007(2) 0.0089(18) 0.001(2)
C80 0.037(3) 0.016(2) 0.020(3) -0.005(2) 0.004(2) 0.0056(19)
C87 0.027(3) 0.018(2) 0.025(2) -0.001(2) 0.011(2) -0.003(2)
C5 0.026(3) 0.021(3) 0.022(3) 0.010(2) -0.007(2) -0.010(2)
C42 0.022(3) 0.022(3) 0.021(3) -0.004(2) -0.003(2) 0.000(2)
C91 0.023(3) 0.019(3) 0.051(4) -0.003(2) 0.009(3) -0.006(2)
C45 0.021(3) 0.016(3) 0.044(3) 0.004(2) -0.008(2) -0.006(2)
C37 0.021(2) 0.027(3) 0.024(2) -0.001(2) -0.0051(19) 0.001(2)
C84 0.017(2) 0.017(2) 0.041(3) 0.001(2) -0.003(2) -0.005(2)
C69 0.025(3) 0.021(2) 0.013(2) 0.000(2) 0.0071(18) -0.0053(19)
C35 0.024(3) 0.046(4) 0.029(3) 0.007(2) 0.015(2) 0.016(3)
C4 0.030(3) 0.017(2) 0.028(3) 0.005(2) -0.012(2) -0.007(2)
C56 0.017(2) 0.030(3) 0.015(2) 0.0090(19) 0.0019(18) 0.0029(19)
C57 0.030(3) 0.022(3) 0.016(2) 0.004(2) -0.0003(18) 0.003(2)
C92 0.018(2) 0.018(3) 0.032(3) 0.001(2) 0.007(2) -0.005(2)
C10 0.049(4) 0.024(3) 0.026(3) 0.000(3) 0.014(3) 0.003(2)
C11 0.027(3) 0.031(3) 0.038(3) -0.007(2) 0.015(2) 0.007(2)
C26 0.025(3) 0.021(3) 0.024(3) 0.004(2) -0.002(2) -0.005(2)
C58 0.021(2) 0.021(2) 0.017(2) 0.000(2) -0.0002(17) 0.001(2)
C9 0.032(3) 0.016(3) 0.026(3) -0.001(2) -0.004(2) 0.001(2)
C38 0.018(2) 0.028(3) 0.050(3) -0.002(2) -0.006(2) 0.001(3)
C85 0.019(2) 0.018(3) 0.062(4) -0.002(2) 0.005(2) -0.008(3)
C14 0.022(2) 0.023(3) 0.016(2) -0.0017(19) -0.0023(19) -0.0026(19)
C50 0.018(2) 0.024(3) 0.025(3) 0.011(2) 0.002(2) -0.004(2)
C21 0.027(3) 0.020(2) 0.019(2) -0.001(2) -0.006(2) -0.0024(19)
C55 0.012(2) 0.032(3) 0.016(2) -0.0005(19) 0.0012(17) 0.001(2)
C18 0.021(3) 0.043(3) 0.017(2) 0.012(2) 0.000(2) 0.001(2)
C8 0.020(3) 0.011(2) 0.030(3) 0.0005(19) -0.001(2) 0.002(2)
C40 0.021(2) 0.024(3) 0.042(3) -0.004(2) 0.014(2) -0.004(3)
C22 0.023(3) 0.020(3) 0.028(3) -0.010(2) -0.009(2) 0.002(2)
C49 0.021(2) 0.023(3) 0.016(2) 0.006(2) -0.0003(19) -0.0014(19)
C17 0.024(2) 0.068(4) 0.016(2) -0.001(3) 0.0024(19) 0.003(3)
C76 0.020(2) 0.028(3) 0.023(2) 0.006(2) 0.0081(18) 0.006(2)
C81 0.025(3) 0.021(3) 0.027(3) -0.002(2) -0.005(2) 0.005(2)
C28 0.017(2) 0.044(3) 0.015(2) -0.001(2) 0.0041(19) -0.005(2)
C75 0.023(3) 0.031(3) 0.024(3) 0.000(2) 0.009(2) 0.009(2)
C15 0.040(3) 0.022(3) 0.024(3) -0.011(2) 0.000(2) 0.000(2)
C62 0.014(2) 0.047(4) 0.016(2) -0.006(2) 0.0019(18) -0.007(2)
C43 0.028(3) 0.029(3) 0.029(3) -0.009(2) -0.003(2) 0.010(2)
C27 0.018(2) 0.039(3) 0.029(3) 0.006(2) 0.001(2) -0.011(2)
C89 0.052(4) 0.032(3) 0.036(3) 0.008(3) 0.002(3) 0.013(3)
C16 0.035(3) 0.042(4) 0.022(3) -0.017(3) -0.002(2) 0.001(2)

loop_
_atom_type_symbol
_atom_type_description
_atom_type_scat_dispersion_real
_atom_type_scat_dispersion_imag
_atom_type_scat_source
C C 0.0033 0.0016 'International Tables Vol C Tables 4.2.6.8 and 6.1.1.4'
H H 0.0000 0.0000 'International Tables Vol C Tables 4.2.6.8 and 6.1.1.4'
N N 0.0061 0.0033 'International Tables Vol C Tables 4.2.6.8 and 6.1.1.4'
O O 0.0106 0.0060 'International Tables Vol C Tables 4.2.6.8 and 6.1.1.4'
Ni Ni 0.3393 1.1124 'International Tables Vol C Tables 4.2.6.8 and 6.1.1.4'

loop_
_geom_angle_atom_site_label_1
_geom_angle_atom_site_label_2
_geom_angle_atom_site_label_3
_geom_angle
O1 Ni1 O2 152.94(13)
O1 Ni1 N1 102.57(14)
O2 Ni1 N1 101.73(13)
O1 Ni1 N2 92.92(15)
O2 Ni1 N2 96.99(14)
N1 Ni1 N2 94.20(16)
O3 Ni2 O4 145.27(14)
O3 Ni2 N3 107.43(14)
O4 Ni2 N3 102.81(14)
O3 Ni2 N4 100.37(14)
O4 Ni2 N4 94.16(15)
N3 Ni2 N4 93.88(16)
C0AA O1 Ni1 134.7(3)
C47 O3 Ni2 131.0(3)
C19 O2 Ni1 125.5(3)
C65 O4 Ni2 137.2(3)
C41 N1 C37 119.4(4)
C41 N1 Ni1 121.8(3)
C37 N1 Ni1 118.7(3)
C88 N4 C92 118.8(4)
C88 N4 Ni2 120.4(3)
C92 N4 Ni2 120.6(3)
C42 N2 C46 118.2(4)
C42 N2 Ni1 119.6(3)
C46 N2 Ni1 122.1(3)
C83 N3 C87 119.4(4)
C83 N3 Ni2 122.4(3)
C87 N3 Ni2 118.2(3)
N1 C41 C40 121.6(4)
N1 C41 H41 119.2
C40 C41 H41 119.2
C36 C31 C32 117.6(4)
C36 C31 C24 121.2(4)
C32 C31 C24 121.1(4)
C8 C7 C12 117.0(5)
C8 C7 C1AA 121.9(4)
C12 C7 C1AA 121.0(4)
O1 C0AA C6 118.9(4)
O1 C0AA C1AA 123.7(4)
C6 C0AA C1AA 117.5(4)
C5 C6 C0AA 119.7(5)
C5 C6 C13 118.3(4)
C0AA C6 C13 122.0(4)
O3 C47 C48 118.7(4)
O3 C47 C52 123.0(4)
C48 C47 C52 118.3(4)
O4 C65 C70 119.1(4)
O4 C65 C66 122.7(4)
C70 C65 C66 118.1(4)
O2 C19 C20 119.5(4)
O2 C19 C24 121.9(4)
C20 C19 C24 118.6(4)
C60 C61 C62 120.9(5)
C60 C61 H61 119.6
C62 C61 H61 119.6
C68 C67 C66 122.4(4)
C68 C67 H67 118.8
C66 C67 H67 118.8
C63 C64 C59 121.8(5)
C63 C64 H64 119.1
C59 C64 H64 119.1
C54 C53 C58 118.3(4)
C54 C53 C48 120.6(4)
C58 C53 C48 121.1(4)
C51 C52 C47 118.8(4)
C51 C52 C59 119.2(4)
C47 C52 C59 122.0(4)
C67 C66 C65 119.1(4)
C67 C66 C77 119.1(4)
C65 C66 C77 121.8(4)
C34 C33 C32 120.4(5)
C34 C33 H33 119.8
C32 C33 H33 119.8
C64 C59 C60 117.3(4)
C64 C59 C52 120.4(4)
C60 C59 C52 122.3(4)
C22 C23 C24 121.7(4)
C22 C23 H23 119.1
C24 C23 H23 119.1
C11 C12 C7 121.6(5)
C11 C12 H12 119.2
C7 C12 H12 119.2
C35 C36 C31 121.7(5)
C35 C36 H36 119.1
C31 C36 H36 119.1
N3 C83 C84 121.9(4)
N3 C83 H83 119.1
C84 C83 H83 119.1
C49 C48 C47 121.1(4)
C49 C48 C53 119.8(4)
C47 C48 C53 119.1(4)
C81 C82 C77 121.5(5)
C81 C82 H82 119.3
C77 C82 H82 119.3
C76 C71 C72 117.7(4)
C76 C71 C70 121.2(4)
C72 C71 C70 121.0(4)
C78 C77 C82 116.8(4)
C78 C77 C66 123.3(4)
C82 C77 C66 119.9(4)
C79 C78 C77 121.7(5)
C79 C78 H78 119.1
C77 C78 H78 119.1
C33 C32 C31 120.9(4)
C33 C32 H32 119.5
C31 C32 H32 119.5
C21 C20 C19 120.1(4)
C21 C20 C25 119.0(4)
C19 C20 C25 120.9(4)
C14 C13 C18 117.4(5)
C14 C13 C6 122.5(4)
C18 C13 C6 120.0(4)
C67 C68 C69 119.0(4)
C67 C68 H68 120.5
C69 C68 H68 120.5
C23 C24 C19 119.3(4)
C23 C24 C31 119.6(4)
C19 C24 C31 121.1(4)
C30 C29 C28 119.7(5)
C30 C29 H29 120.1
C28 C29 H29 120.1
C26 C25 C30 117.8(4)
C26 C25 C20 120.3(4)
C30 C25 C20 121.9(4)
C80 C79 C78 120.5(5)
C80 C79 H79 119.8
C78 C79 H79 119.8
C43 C44 C45 118.7(5)
C43 C44 H44 120.7
C45 C44 H44 120.7
C73 C74 C75 119.4(5)
C73 C74 H74 120.3
C75 C74 H74 120.3
C69 C70 C65 120.3(4)
C69 C70 C71 119.1(4)
C65 C70 C71 120.5(4)
C74 C73 C72 120.7(4)
C74 C73 H73 119.7
C72 C73 H73 119.7
C50 C51 C52 122.4(4)
C50 C51 H51 118.8
C52 C51 H51 118.8
C61 C60 C59 120.4(5)
C61 C60 H60 119.8
C59 C60 H60 119.8
C85 C86 C87 120.1(5)
C85 C86 H86 119.9
C87 C86 H86 119.9
C4 C3 C1AA 122.2(5)
C4 C3 H3 118.9
C1AA C3 H3 118.9
C3 C1AA C0AA 119.4(4)
C3 C1AA C7 118.6(4)
C0AA C1AA C7 121.9(4)
N4 C88 C89 121.5(5)
N4 C88 H88 119.3
C89 C88 H88 119.3
N2 C46 C45 122.4(5)
N2 C46 H46 118.8
C45 C46 H46 118.8
C38 C39 C40 120.2(5)
C38 C39 H39 119.9
C40 C39 H39 119.9
C53 C54 C55 120.8(4)
C53 C54 H54 119.6
C55 C54 H54 119.6
C29 C30 C25 121.4(4)
C29 C30 H30 119.3
C25 C30 H30 119.3
C73 C72 C71 121.0(4)
C73 C72 H72 119.5
C71 C72 H72 119.5
C62 C63 C64 120.2(5)
C62 C63 H63 119.9
C64 C63 H63 119.9
C91 C90 C89 119.0(5)
C91 C90 H90 120.5
C89 C90 H90 120.5
C33 C34 C35 119.3(5)
C33 C34 H34 120.4
C35 C34 H34 120.4
C79 C80 C81 119.2(5)
C79 C80 H80 120.4
C81 C80 H80 120.4
N3 C87 C86 121.2(5)
N3 C87 H87 119.4
C86 C87 H87 119.4
C4 C5 C6 122.1(5)
C4 C5 H5 119.0
C6 C5 H5 119.0
N2 C42 C43 122.3(5)
N2 C42 H42 118.8
C43 C42 H42 118.8
C90 C91 C92 118.7(5)
C90 C91 H91 120.7
C92 C91 H91 120.7
C46 C45 C44 118.9(5)
C46 C45 H45 120.5
C44 C45 H45 120.5
N1 C37 C38 121.8(5)
N1 C37 H37 119.1
C38 C37 H37 119.1
C85 C84 C83 118.4(5)
C85 C84 H84 120.8
C83 C84 H84 120.8
C68 C69 C70 121.1(4)
C68 C69 H69 119.5
C70 C69 H69 119.5
C36 C35 C34 119.9(5)
C36 C35 H35 120.1
C34 C35 H35 120.1
C3 C4 C5 119.1(4)
C3 C4 H4 120.5
C5 C4 H4 120.5
C55 C56 C57 120.0(4)
C55 C56 H56 120.0
C57 C56 H56 120.0
C58 C57 C56 119.6(5)
C58 C57 H57 120.2
C56 C57 H57 120.2
N4 C92 C91 122.3(5)
N4 C92 H92 118.9
C91 C92 H92 118.9
C9 C10 C11 119.0(5)
C9 C10 H10 120.5
C11 C10 H10 120.5
C12 C11 C10 120.5(5)
C12 C11 H11 119.7
C10 C11 H11 119.7
C27 C26 C25 121.0(5)
C27 C26 H26 119.5
C25 C26 H26 119.5
C57 C58 C53 121.2(5)
C57 C58 H58 119.4
C53 C58 H58 119.4
C10 C9 C8 120.6(5)
C10 C9 H9 119.7
C8 C9 H9 119.7
C39 C38 C37 118.6(5)
C39 C38 H38 120.7
C37 C38 H38 120.7
C86 C85 C84 119.1(5)
C86 C85 H85 120.5
C84 C85 H85 120.5
C15 C14 C13 121.0(5)
C15 C14 H14 119.5
C13 C14 H14 119.5
C51 C50 C49 119.1(4)
C51 C50 H50 120.4
C49 C50 H50 120.4
C22 C21 C20 121.0(5)
C22 C21 H21 119.5
C20 C21 H21 119.5
C56 C55 C54 120.1(4)
C56 C55 H55 120.0
C54 C55 H55 120.0
C17 C18 C13 120.9(5)
C17 C18 H18 119.6
C13 C18 H18 119.6
C9 C8 C7 121.2(5)
C9 C8 H8 119.4
C7 C8 H8 119.4
C39 C40 C41 118.4(5)
C39 C40 H40 120.8
C41 C40 H40 120.8
C23 C22 C21 119.2(4)
C23 C22 H22 120.4
C21 C22 H22 120.4
C48 C49 C50 120.2(4)
C48 C49 H49 119.9
C50 C49 H49 119.9
C16 C17 C18 120.7(5)
C16 C17 H17 119.7
C18 C17 H17 119.7
C71 C76 C75 121.3(4)
C71 C76 H76 119.3
C75 C76 H76 119.3
C82 C81 C80 120.4(5)
C82 C81 H81 119.8
C80 C81 H81 119.8
C27 C28 C29 119.8(5)
C27 C28 H28 120.1
C29 C28 H28 120.1
C74 C75 C76 119.8(4)
C74 C75 H75 120.1
C76 C75 H75 120.1
C16 C15 C14 121.1(5)
C16 C15 H15 119.5
C14 C15 H15 119.5
C63 C62 C61 119.4(4)
C63 C62 H62 120.3
C61 C62 H62 120.3
C44 C43 C42 119.5(5)
C44 C43 H43 120.3
C42 C43 H43 120.3
C28 C27 C26 120.3(5)
C28 C27 H27 119.8
C26 C27 H27 119.8
C90 C89 C88 119.7(6)
C90 C89 H89 120.1
C88 C89 H89 120.1
C15 C16 C17 119.0(5)
C15 C16 H16 120.5
C17 C16 H16 120.5

loop_
_geom_bond_atom_site_label_1
_geom_bond_atom_site_label_2
_geom_bond_distance
Ni1 O1 1.921(3)
Ni1 O2 1.934(3)
Ni1 N1 2.018(3)
Ni1 N2 2.045(4)
Ni2 O3 1.906(3)
Ni2 O4 1.920(3)
Ni2 N3 2.012(4)
Ni2 N4 2.036(4)
O1 C0AA 1.317(5)
O3 C47 1.333(5)
O2 C19 1.325(5)
O4 C65 1.320(5)
N1 C41 1.337(5)
N1 C37 1.342(6)
N4 C88 1.325(7)
N4 C92 1.346(6)
N2 C42 1.332(6)
N2 C46 1.344(6)
N3 C83 1.335(6)
N3 C87 1.355(6)
C41 C40 1.397(6)
C41 H41 0.95
C31 C36 1.391(7)
C31 C32 1.404(7)
C31 C24 1.485(7)
C7 C8 1.396(7)
C7 C12 1.406(7)
C7 C1AA 1.472(7)
C0AA C6 1.426(6)
C0AA C1AA 1.442(6)
C6 C5 1.400(7)
C6 C13 1.485(7)
C47 C48 1.412(6)
C47 C52 1.424(6)
C65 C70 1.415(6)
C65 C66 1.433(6)
C19 C20 1.412(6)
C19 C24 1.436(6)
C61 C60 1.390(7)
C61 C62 1.392(7)
C61 H61 0.95
C67 C68 1.370(7)
C67 C66 1.400(6)
C67 H67 0.95
C64 C63 1.386(7)
C64 C59 1.402(7)
C64 H64 0.95
C53 C54 1.389(7)
C53 C58 1.399(7)
C53 C48 1.489(6)
C52 C51 1.404(6)
C52 C59 1.484(6)
C66 C77 1.475(6)
C33 C34 1.377(7)
C33 C32 1.390(7)
C33 H33 0.95
C59 C60 1.415(7)
C23 C22 1.385(7)
C23 C24 1.401(6)
C23 H23 0.95
C12 C11 1.367(8)
C12 H12 0.95
C36 C35 1.378(8)
C36 H36 0.95
C83 C84 1.395(6)
C83 H83 0.95
C48 C49 1.394(6)
C82 C81 1.377(7)
C82 C77 1.412(7)
C82 H82 0.95
C71 C76 1.393(6)
C71 C72 1.393(6)
C71 C70 1.500(6)
C77 C78 1.397(7)
C78 C79 1.385(7)
C78 H78 0.95
C32 H32 0.95
C20 C21 1.404(7)
C20 C25 1.486(6)
C13 C14 1.396(7)
C13 C18 1.403(7)
C68 C69 1.393(7)
C68 H68 0.95
C29 C30 1.386(6)
C29 C28 1.394(7)
C29 H29 0.95
C25 C26 1.399(7)
C25 C30 1.405(7)
C79 C80 1.380(7)
C79 H79 0.95
C44 C43 1.368(8)
C44 C45 1.383(8)
C44 H44 0.95
C74 C73 1.381(7)
C74 C75 1.383(7)
C74 H74 0.95
C70 C69 1.398(6)
C73 C72 1.386(7)
C73 H73 0.95
C51 C50 1.375(7)
C51 H51 0.95
C60 H60 0.95
C86 C85 1.369(8)
C86 C87 1.374(7)
C86 H86 0.95
C3 C4 1.374(7)
C3 C1AA 1.397(7)
C3 H3 0.95
C88 C89 1.387(8)
C88 H88 0.95
C46 C45 1.381(7)
C46 H46 0.95
C39 C38 1.368(8)
C39 C40 1.377(8)
C39 H39 0.95
C54 C55 1.399(7)
C54 H54 0.95
C30 H30 0.95
C72 H72 0.95
C63 C62 1.380(8)
C63 H63 0.95
C90 C91 1.366(8)
C90 C89 1.377(9)
C90 H90 0.95
C34 C35 1.405(9)
C34 H34 0.95
C80 C81 1.394(7)
C80 H80 0.95
C87 H87 0.95
C5 C4 1.375(8)
C5 H5 0.95
C42 C43 1.385(7)
C42 H42 0.95
C91 C92 1.387(8)
C91 H91 0.95
C45 H45 0.95
C37 C38 1.390(7)
C37 H37 0.95
C84 C85 1.393(7)
C84 H84 0.95
C69 H69 0.95
C35 H35 0.95
C4 H4 0.95
C56 C55 1.379(7)
C56 C57 1.392(7)
C56 H56 0.95
C57 C58 1.388(6)
C57 H57 0.95
C92 H92 0.95
C10 C9 1.377(8)
C10 C11 1.388(8)
C10 H10 0.95
C11 H11 0.95
C26 C27 1.388(7)
C26 H26 0.95
C58 H58 0.95
C9 C8 1.386(7)
C9 H9 0.95
C38 H38 0.95
C85 H85 0.95
C14 C15 1.385(7)
C14 H14 0.95
C50 C49 1.398(7)
C50 H50 0.95
C21 C22 1.400(7)
C21 H21 0.95
C55 H55 0.95
C18 C17 1.390(8)
C18 H18 0.95
C8 H8 0.95
C40 H40 0.95
C22 H22 0.95
C49 H49 0.95
C17 C16 1.379(9)
C17 H17 0.95
C76 C75 1.397(7)
C76 H76 0.95
C81 H81 0.95
C28 C27 1.386(8)
C28 H28 0.95
C75 H75 0.95
C15 C16 1.375(8)
C15 H15 0.95
C62 H62 0.95
C43 H43 0.95
C27 H27 0.95
C89 H89 0.95
C16 H16 0.95

loop_
_geom_torsion_atom_site_label_1
_geom_torsion_atom_site_label_2
_geom_torsion_atom_site_label_3
_geom_torsion_atom_site_label_4
_geom_torsion
C37 N1 C41 C40 -0.8(7)
Ni1 N1 C41 C40 176.1(4)
Ni1 O1 C0AA C6 -180.0(3)
Ni1 O1 C0AA C1AA 0.0(6)
O1 C0AA C6 C5 -179.0(4)
C1AA C0AA C6 C5 1.0(6)
O1 C0AA C6 C13 2.8(6)
C1AA C0AA C6 C13 -177.2(4)
Ni2 O3 C47 C48 122.7(4)
Ni2 O3 C47 C52 -58.6(6)
Ni2 O4 C65 C70 160.4(3)
Ni2 O4 C65 C66 -17.2(7)
Ni1 O2 C19 C20 130.0(4)
Ni1 O2 C19 C24 -50.9(5)
O3 C47 C52 C51 -179.1(4)
C48 C47 C52 C51 -0.4(6)
O3 C47 C52 C59 2.6(7)
C48 C47 C52 C59 -178.6(4)
C68 C67 C66 C65 -0.2(7)
C68 C67 C66 C77 179.4(4)
O4 C65 C66 C67 177.8(4)
C70 C65 C66 C67 0.2(6)
O4 C65 C66 C77 -1.7(7)
C70 C65 C66 C77 -179.3(4)
C63 C64 C59 C60 0.1(7)
C63 C64 C59 C52 177.1(4)
C51 C52 C59 C64 -34.1(6)
C47 C52 C59 C64 144.1(4)
C51 C52 C59 C60 142.7(4)
C47 C52 C59 C60 -39.0(6)
C8 C7 C12 C11 -0.1(7)
C1AA C7 C12 C11 176.3(5)
C32 C31 C36 C35 3.1(7)
C24 C31 C36 C35 -177.8(5)
C87 N3 C83 C84 -0.4(7)
Ni2 N3 C83 C84 -179.9(4)
O3 C47 C48 C49 178.6(4)
C52 C47 C48 C49 -0.2(7)
O3 C47 C48 C53 -2.5(6)
C52 C47 C48 C53 178.7(4)
C54 C53 C48 C49 66.5(6)
C58 C53 C48 C49 -112.8(5)
C54 C53 C48 C47 -112.4(5)
C58 C53 C48 C47 68.3(6)
C81 C82 C77 C78 0.9(7)
C81 C82 C77 C66 -179.4(4)
C67 C66 C77 C78 137.5(5)
C65 C66 C77 C78 -43.0(6)
C67 C66 C77 C82 -42.1(6)
C65 C66 C77 C82 137.4(5)
C82 C77 C78 C79 -0.9(7)
C66 C77 C78 C79 179.4(4)
C34 C33 C32 C31 0.7(7)
C36 C31 C32 C33 -3.6(7)
C24 C31 C32 C33 177.3(4)
O2 C19 C20 C21 -176.1(4)
C24 C19 C20 C21 4.8(6)
O2 C19 C20 C25 1.3(6)
C24 C19 C20 C25 -177.8(4)
C5 C6 C13 C14 123.8(5)
C0AA C6 C13 C14 -58.0(6)
C5 C6 C13 C18 -52.6(6)
C0AA C6 C13 C18 125.6(5)
C66 C67 C68 C69 -0.4(7)
C22 C23 C24 C19 1.9(7)
C22 C23 C24 C31 179.4(4)
O2 C19 C24 C23 176.4(4)
C20 C19 C24 C23 -4.5(6)
O2 C19 C24 C31 -1.1(6)
C20 C19 C24 C31 178.0(4)
C36 C31 C24 C23 -38.4(6)
C32 C31 C24 C23 140.6(4)
C36 C31 C24 C19 139.0(5)
C32 C31 C24 C19 -41.9(6)
C21 C20 C25 C26 43.1(6)
C19 C20 C25 C26 -134.3(5)
C21 C20 C25 C30 -135.6(5)
C19 C20 C25 C30 46.9(6)
C77 C78 C79 C80 0.4(7)
O4 C65 C70 C69 -177.4(4)
C66 C65 C70 C69 0.3(6)
O4 C65 C70 C71 2.7(6)
C66 C65 C70 C71 -179.6(4)
C76 C71 C70 C69 49.2(6)
C72 C71 C70 C69 -128.0(5)
C76 C71 C70 C65 -131.0(5)
C72 C71 C70 C65 51.9(6)
C75 C74 C73 C72 1.0(8)
C47 C52 C51 C50 1.1(7)
C59 C52 C51 C50 179.3(4)
C62 C61 C60 C59 1.4(6)
C64 C59 C60 C61 -1.0(6)
C52 C59 C60 C61 -178.0(4)
C4 C3 C1AA C0AA 1.7(7)
C4 C3 C1AA C7 -175.1(4)
O1 C0AA C1AA C3 177.9(4)
C6 C0AA C1AA C3 -2.1(6)
O1 C0AA C1AA C7 -5.3(6)
C6 C0AA C1AA C7 174.7(4)
C8 C7 C1AA C3 124.9(5)
C12 C7 C1AA C3 -51.2(6)
C8 C7 C1AA C0AA -51.9(6)
C12 C7 C1AA C0AA 132.0(5)
C92 N4 C88 C89 0.1(8)
Ni2 N4 C88 C89 175.7(4)
C42 N2 C46 C45 -1.1(7)
Ni1 N2 C46 C45 174.0(4)
C58 C53 C54 C55 2.3(7)
C48 C53 C54 C55 -177.0(4)
C28 C29 C30 C25 0.5(7)
C26 C25 C30 C29 -1.5(6)
C20 C25 C30 C29 177.2(4)
C74 C73 C72 C71 -1.0(7)
C76 C71 C72 C73 0.7(7)
C70 C71 C72 C73 177.9(4)
C59 C64 C63 C62 0.6(7)
C32 C33 C34 C35 2.8(7)
C78 C79 C80 C81 0.2(7)
C83 N3 C87 C86 0.7(7)
Ni2 N3 C87 C86 -179.8(4)
C85 C86 C87 N3 0.0(8)
C0AA C6 C5 C4 0.5(7)
C13 C6 C5 C4 178.7(4)
C46 N2 C42 C43 0.5(7)
Ni1 N2 C42 C43 -174.7(4)
C89 C90 C91 C92 -0.7(8)
N2 C46 C45 C44 0.9(7)
C43 C44 C45 C46 -0.2(8)
C41 N1 C37 C38 2.2(8)
Ni1 N1 C37 C38 -174.8(4)
N3 C83 C84 C85 -0.6(8)
C67 C68 C69 C70 1.0(7)
C65 C70 C69 C68 -0.9(7)
C71 C70 C69 C68 179.0(4)
C31 C36 C35 C34 0.3(8)
C33 C34 C35 C36 -3.3(8)
C1AA C3 C4 C5 -0.2(7)
C6 C5 C4 C3 -0.9(7)
C55 C56 C57 C58 1.0(7)
C88 N4 C92 C91 -0.7(7)
Ni2 N4 C92 C91 -176.2(4)
C90 C91 C92 N4 0.9(8)
C7 C12 C11 C10 -0.7(8)
C9 C10 C11 C12 1.3(8)
C30 C25 C26 C27 1.0(7)
C20 C25 C26 C27 -177.7(4)
C56 C57 C58 C53 0.5(7)
C54 C53 C58 C57 -2.1(7)
C48 C53 C58 C57 177.2(4)
C11 C10 C9 C8 -1.1(8)
C40 C39 C38 C37 0.1(8)
N1 C37 C38 C39 -1.8(8)
C87 C86 C85 C84 -1.0(8)
C83 C84 C85 C86 1.2(8)
C18 C13 C14 C15 -0.6(7)
C6 C13 C14 C15 -177.1(4)
C52 C51 C50 C49 -1.1(8)
C19 C20 C21 C22 -2.5(7)
C25 C20 C21 C22 -180.0(4)
C57 C56 C55 C54 -0.8(7)
C53 C54 C55 C56 -0.9(7)
C14 C13 C18 C17 1.7(7)
C6 C13 C18 C17 178.3(4)
C10 C9 C8 C7 0.4(8)
C12 C7 C8 C9 0.2(7)
C1AA C7 C8 C9 -176.1(4)
C38 C39 C40 C41 1.2(8)
N1 C41 C40 C39 -0.9(8)
C24 C23 C22 C21 0.4(7)
C20 C21 C22 C23 -0.2(7)
C47 C48 C49 C50 0.1(7)
C53 C48 C49 C50 -178.7(4)
C51 C50 C49 C48 0.5(7)
C13 C18 C17 C16 -1.7(8)
C72 C71 C76 C75 -0.4(7)
C70 C71 C76 C75 -177.7(5)
C77 C82 C81 C80 -0.3(7)
C79 C80 C81 C82 -0.3(7)
C30 C29 C28 C27 1.0(7)
C73 C74 C75 C76 -0.7(8)
C71 C76 C75 C74 0.4(8)
C13 C14 C15 C16 -0.6(8)
C64 C63 C62 C61 -0.2(7)
C60 C61 C62 C63 -0.7(7)
C45 C44 C43 C42 -0.3(8)
N2 C42 C43 C44 0.2(8)
C29 C28 C27 C26 -1.5(8)
C25 C26 C27 C28 0.4(8)
C91 C90 C89 C88 0.2(9)
N4 C88 C89 C90 0.1(9)
C14 C15 C16 C17 0.7(8)
C18 C17 C16 C15 0.4(8)
